data_7100453
loop_
_publ_author_name
'A. Orpen'
'Christopher J. Adams'
'Paul C. Crawford'
'Thomas J. Podesta'
'Benjamin Salt'

_publ_section_title
;
Thermal solid state synthesis of coordination
complexes from hydrogen bonded precursors.
;
_journal_name_full 'Chemical Communications'
_journal_paper_doi 10.1039/b501555c
_journal_year 2005
_chemical_formula_moiety '2(C6 H8 N), Cl4 Pd'
_chemical_formula_sum 'C12 H16 Cl4 N2 Pd'
_chemical_formula_weight 436.47
_space_group_IT_number 12
_symmetry_cell_setting monoclinic
_symmetry_space_group_name_Hall '-C 2y'
_symmetry_space_group_name_H-M 'C 1 2/m 1'
_cell_angle_alpha 90.00
_cell_angle_beta 112.81(2)
_cell_angle_gamma 90.00
_cell_formula_units_Z 2
_cell_length_a 10.592(3)
_cell_length_b 11.311(3)
_cell_length_c 7.4277(17)
_cell_measurement_temperature 173(2)
_cell_volume 820.3(4)
_diffrn_ambient_temperature 173(2)
_exptl_crystal_density_diffrn 1.767
_cod_depositor_comments
;
The following automatic conversions were performed:
'_symmetry_cell_setting' value 'Monoclinic' changed to 'monoclinic'
according to '/home/saulius/struct/CIF-dictionaries/cif_core.dic'
dictionary named 'cif_core.dic' version 2.4.1 from 2010-06-29.

Automatic conversion script
Id: cif_fix_enum 1527 2010-12-29 10:47:43Z saulius 
;
_cod_original_sg_symbol_H-M 'C 2/m'
_cod_database_code 7100453

loop_
_symmetry_equiv_pos_as_xyz
'x, y, z'
'-x, y, -z'
'x+1/2, y+1/2, z'
'-x+1/2, y+1/2, -z'
'-x, -y, -z'
'x, -y, z'
'-x+1/2, -y+1/2, -z'
'x+1/2, -y+1/2, z'

loop_
_atom_site_label
_atom_site_type_symbol
_atom_site_fract_x
_atom_site_fract_y
_atom_site_fract_z
_atom_site_U_iso_or_equiv
_atom_site_adp_type
_atom_site_occupancy
_atom_site_symmetry_multiplicity
_atom_site_calc_flag
_atom_site_refinement_flags
_atom_site_disorder_assembly
_atom_site_disorder_group
Pd1 Pd -0.5000 0.0000 -0.5000 0.02415(13) Uani 1 4 d S . .
Cl1 Cl -0.57328(7) -0.14368(5) -0.73954(9) 0.03403(18) Uani 1 1 d . . .
N1 N -0.7058(3) 0.0000 -0.1455(4) 0.0295(7) Uani 1 2 d S . .
H1A H -0.6579 0.0000 -0.0187 0.035 Uiso 1 2 calc SR . .
C1 C -0.8501(3) 0.0000 -0.5397(5) 0.0305(8) Uani 1 2 d S . .
C2 C -0.8144(3) -0.1048(2) -0.4361(4) 0.0344(6) Uani 1 1 d . . .
H2A H -0.8410 -0.1781 -0.5025 0.041 Uiso 1 1 calc R . .
C4 C -0.7410(3) -0.1035(2) -0.2386(4) 0.0326(6) Uani 1 1 d . . .
H4A H -0.7152 -0.1756 -0.1682 0.039 Uiso 1 1 calc R . .
C6 C -0.9235(4) 0.0000 -0.7586(6) 0.0426(11) Uani 1 2 d S . .
H6A H -0.859(5) 0.0000 -0.819(8) 0.081(17) Uiso 1 2 d S . .
H6B H -0.983(3) 0.064(3) -0.803(5) 0.077(12) Uiso 1 1 d . . .

loop_
_atom_site_aniso_label
_atom_site_aniso_U_11
_atom_site_aniso_U_22
_atom_site_aniso_U_33
_atom_site_aniso_U_23
_atom_site_aniso_U_13
_atom_site_aniso_U_12
Pd1 0.0237(2) 0.0273(2) 0.0179(2) 0.000 0.00420(16) 0.000
Cl1 0.0425(4) 0.0304(4) 0.0214(4) -0.0017(2) 0.0039(3) -0.0016(3)
N1 0.0231(15) 0.0415(18) 0.0203(15) 0.000 0.0044(13) 0.000
C1 0.0205(17) 0.046(2) 0.0236(18) 0.000 0.0070(15) 0.000
C2 0.0345(15) 0.0371(15) 0.0272(14) -0.0057(12) 0.0072(12) 0.0024(12)
C4 0.0330(14) 0.0302(14) 0.0318(15) 0.0006(11) 0.0094(12) 0.0022(11)
C6 0.032(2) 0.070(3) 0.021(2) 0.000 0.0065(19) 0.000

loop_
_geom_bond_atom_site_label_1
_geom_bond_atom_site_label_2
_geom_bond_distance
_geom_bond_site_symmetry_2
_geom_bond_publ_flag
Pd1 Cl1 2.3106(7) . ?
Pd1 Cl1 2.3106(7) 5_454 ?
Pd1 Cl1 2.3106(7) 2_454 ?
Pd1 Cl1 2.3106(7) 6 ?
N1 C4 1.337(3) . ?
N1 C4 1.337(3) 6 ?
N1 H1A 0.8800 . ?
C1 C2 1.384(3) 6 ?
C1 C2 1.384(3) . ?
C1 C6 1.506(5) . ?
C2 C4 1.368(4) . ?
C2 H2A 0.9500 . ?
C4 H4A 0.9500 . ?
C6 H6A 0.96(5) . ?
C6 H6B 0.94(3) . ?
